data_2010913
loop_
_publ_author_name
'Gallagher, John F.'
'Brady, Fiona'

_publ_section_title
;
 O---H&#x00B7;&#x00B7;&#x00B7;O, C---H&#x00B7;&#x00B7;&#x00B7;O and
 C---H&#x00B7;&#x00B7;&#x00B7;\p~arene~ intermolecular interactions in
 (2<i>S</i>)-2-(1-oxo-1<i>H</i>-2,3-dihydroisoindol-2-yl)pentanoic acid
 and
 (2<i>S</i>)-3-methyl-2-(1-oxo-1<i>H</i>-2,3-dihydroisoindol-2-yl)butanoic
 acid
;
_journal_issue 5
_journal_name_full 'Acta Crystallographica Section C'
_journal_page_first 619
_journal_page_last 622
_journal_paper_doi 10.1107/S0108270100003553
_journal_volume 56
_journal_year 2000
_chemical_formula_moiety 'C13 H15 N O3'
_chemical_formula_sum 'C13 H15 N O3'
_chemical_formula_weight 233.26
_chemical_melting_point 437
_chemical_name_systematic
;
(2S)-3-methyl-2-(1-oxo-1H-2,3-dihydroisoindol-2-yl)butanoic acid
;
_space_group_IT_number 1
_symmetry_cell_setting triclinic
_symmetry_space_group_name_Hall 'P 1'
_symmetry_space_group_name_H-M 'P 1'
_cell_angle_alpha 103.332(13)
_cell_angle_beta 99.759(11)
_cell_angle_gamma 89.792(11)
_cell_formula_units_Z 2
_cell_length_a 5.8767(6)
_cell_length_b 9.9036(13)
_cell_length_c 10.4818(15)
_cell_measurement_reflns_used 25
_cell_measurement_temperature 294.0(10)
_cell_measurement_theta_max 19.91
_cell_measurement_theta_min 9.48
_cell_volume 584.62(13)
_computing_cell_refinement 'CAD-4-PC Software'
_computing_data_collection 'CAD-4-PC Software (Enraf-Nonius, 1992)'
_computing_data_reduction 'NRCVAX96 (Gabe et al., 1989)'
_computing_molecular_graphics
;
ORTEPIII (Burnett & Johnson, 1996), ORTEX (McArdle, 1995) and
PLATON (Spek, 1998)
;
_computing_publication_material 'NRCVAX96, SHELXL97 and PREP8 (Ferguson, 1998)'
_computing_structure_refinement 'NRCVAX96 and SHELXL97'
_computing_structure_solution 'SHELXS97 (Sheldrick, 1997)'
_diffrn_ambient_temperature 294.0(10)
_diffrn_measured_fraction_theta_full 1.00
_diffrn_measured_fraction_theta_max 1.00
_diffrn_measurement_device 'Enraf-Nonius CAD-4'
_diffrn_measurement_method \w/2\q
_diffrn_radiation_monochromator graphite
_diffrn_radiation_source 'X-ray tube'
_diffrn_radiation_type 'Mo K\a'
_diffrn_radiation_wavelength .7107
_diffrn_reflns_av_R_equivalents .014
_diffrn_reflns_av_sigmaI/netI .045
_diffrn_reflns_limit_h_max 7
_diffrn_reflns_limit_h_min -7
_diffrn_reflns_limit_k_max 12
_diffrn_reflns_limit_k_min -12
_diffrn_reflns_limit_l_max 13
_diffrn_reflns_limit_l_min -13
_diffrn_reflns_number 5259
_diffrn_reflns_theta_full 27.0
_diffrn_reflns_theta_max 27
_diffrn_reflns_theta_min 2
_diffrn_standards_decay_% <1
_diffrn_standards_interval_time 120
_diffrn_standards_number 3
_exptl_absorpt_coefficient_mu .094
_exptl_absorpt_correction_T_max 1.00
_exptl_absorpt_correction_T_min 1.00
_exptl_absorpt_correction_type none
_exptl_crystal_colour colourless
_exptl_crystal_density_diffrn 1.325
_exptl_crystal_density_meas ?
_exptl_crystal_description plate
_exptl_crystal_F_000 248
_exptl_crystal_size_max .45
_exptl_crystal_size_mid .35
_exptl_crystal_size_min .14
_refine_diff_density_max .36
_refine_diff_density_min -.31
_refine_ls_extinction_coef .022(8)
_refine_ls_extinction_method 'SHELXL97 (Sheldrick, 1997)'
_refine_ls_goodness_of_fit_ref 1.016
_refine_ls_hydrogen_treatment constr
_refine_ls_matrix_type full
_refine_ls_number_parameters 310
_refine_ls_number_reflns 2575
_refine_ls_number_restraints 3
_refine_ls_restrained_S_all 1.015
_refine_ls_R_factor_all .060
_refine_ls_R_factor_gt .048
_refine_ls_shift/su_max <0.001
_refine_ls_shift/su_mean .000
_refine_ls_structure_factor_coef Fsqd
_refine_ls_weighting_details 'w = 1/[\s^2^(Fo^2^)+(0.0711P)^2^] where P=(Fo^2^+2Fc^2^)/3'
_refine_ls_weighting_scheme calc
_refine_ls_wR_factor_ref .112
_reflns_number_gt 2059
_reflns_number_total 2575
_reflns_threshold_expression >2\s(I)
_cod_data_source_file gd1085.cif
_cod_data_source_block II
_cod_depositor_comments
;
The following automatic conversions were performed:

'_exptl_crystal_density_meas' value 'not measured' was changed to '?'
- the value is perceived as not measured.

Automatic conversion script
Id: cif_fix_values 3008 2015-01-20 13:52:24Z robertas 

The following automatic conversions were performed:

'_refine_ls_weighting_scheme' value 'calc w =
1/[\s^2^(Fo^2^)+(0.0711P)^2^] where P=(Fo^2^+2Fc^2^)/3' was changed
to 'calc'. New tag '_refine_ls_weighting_details' was created. The
value of the new tag was set to 'w = 1/[\s^2^(Fo^2^)+(0.0711P)^2^]
where P=(Fo^2^+2Fc^2^)/3'.

Automatic conversion script
Id: cif_fix_values 3143 2015-03-26 13:38:13Z robertas 
;
_cod_database_code 2010913
_cod_database_fobs_code 2010913

loop_
_symmetry_equiv_pos_as_xyz
'x, y, z'

loop_
_atom_site_label
_atom_site_fract_x
_atom_site_fract_y
_atom_site_fract_z
_atom_site_U_iso_or_equiv
_atom_site_adp_type
_atom_site_calc_flag
_atom_site_refinement_flags
_atom_site_occupancy
_atom_site_disorder_assembly
_atom_site_disorder_group
_atom_site_type_symbol
O1A -.1617(4) .2679(3) .0722(3) .0452(6) Uani d . 1 . . O
O2A .0393(4) .2045(3) .2467(3) .0575(7) Uani d . 1 . . O
O3A -.1475(4) -.0801(2) -.0177(2) .0389(5) Uani d . 1 . . O
N1A -.4545(4) .0517(3) .0285(2) .0320(6) Uani d . 1 . . N
C1A -.1346(5) .2005(3) .1680(3) .0352(7) Uani d . 1 . . C
C2A -.3586(5) .1195(3) .1662(3) .0333(7) Uani d . 1 . . C
C3A -.3395(5) -.0377(3) -.0525(3) .0300(6) Uani d . 1 . . C
C4A -.4863(5) -.0683(3) -.1850(3) .0348(7) Uani d . 1 . . C
C5A -.4475(6) -.1551(4) -.3031(3) .0431(8) Uani d . 1 . . C
C6A -.6128(8) -.1623(5) -.4148(4) .0575(11) Uani d . 1 . . C
C7A -.8079(8) -.0867(5) -.4096(4) .0655(12) Uani d . 1 . . C
C8A -.8502(7) -.0019(4) -.2907(4) .0546(10) Uani d . 1 . . C
C9A -.6822(5) .0056(3) -.1783(3) .0376(7) Uani d . 1 . . C
C10A -.6750(6) .0889(4) -.0389(3) .0380(7) Uani d . 1 . . C
C11A -.3356(6) .0232(4) .2631(3) .0400(8) Uani d . 1 . . C
C12A -.5522(7) -.0705(4) .2369(4) .0549(10) Uani d . 1 . . C
C13A -.2990(9) .1089(5) .4056(4) .0688(13) Uani d . 1 . . C
O1B .1621(4) -.2680(3) -.0723(3) .0466(6) Uani d . 1 . . O
O2B -.0487(5) -.4107(3) -.2452(3) .0582(7) Uani d . 1 . . O
O3B .1539(3) -.5691(3) .0256(2) .0386(5) Uani d . 1 . . O
N1B .4526(4) -.4634(3) -.0317(2) .0299(6) Uani d . 1 . . N
C1B .1296(5) -.3815(3) -.1678(3) .0347(7) Uani d . 1 . . C
C2B .3467(5) -.4670(3) -.1686(3) .0314(6) Uani d . 1 . . C
C3B .3478(5) -.5113(3) .0548(3) .0288(6) Uani d . 1 . . C
C4B .5053(5) -.4798(3) .1830(3) .0314(6) Uani d . 1 . . C
C5B .4829(6) -.5120(4) .3027(4) .0435(8) Uani d . 1 . . C
C6B .6637(7) -.4712(4) .4076(4) .0502(9) Uani d . 1 . . C
C7B .8584(7) -.4013(5) .3946(4) .0555(10) Uani d . 1 . . C
C8B .8788(6) -.3695(4) .2753(4) .0484(9) Uani d . 1 . . C
C9B .7017(5) -.4106(3) .1691(3) .0350(7) Uani d . 1 . . C
C10B .6777(5) -.3950(4) .0296(3) .0378(7) Uani d . 1 . . C
C11B .3163(6) -.6149(4) -.2576(3) .0390(7) Uani d . 1 . . C
C12B .5440(7) -.6873(4) -.2454(4) .0514(9) Uani d . 1 . . C
C13B .2288(8) -.6145(6) -.4026(4) .0629(11) Uani d . 1 . . C
H1A -.0348 .2877 .0575 .068 Uiso calc R 1 . . H
H2A -.4689 .1893 .1959 .040 Uiso calc R 1 . . H
H5A -.3149 -.2063 -.3067 .052 Uiso calc R 1 . . H
H6A -.5916 -.2197 -.4953 .069 Uiso calc R 1 . . H
H7A -.9146 -.0921 -.4871 .079 Uiso calc R 1 . . H
H8A -.9847 .0475 -.2868 .066 Uiso calc R 1 . . H
H10A -.6782 .1876 -.0353 .046 Uiso calc R 1 . . H
H10B -.8026 .0625 -.0008 .046 Uiso calc R 1 . . H
H11A -.2020 -.0348 .2504 .048 Uiso calc R 1 . . H
H12A -.5756 -.1246 .1468 .082 Uiso calc R 1 . . H
H12B -.6835 -.0145 .2506 .082 Uiso calc R 1 . . H
H12C -.5337 -.1314 .2968 .082 Uiso calc R 1 . . H
H13A -.1627 .1678 .4222 .103 Uiso calc R 1 . . H
H13B -.2809 .0481 .4657 .103 Uiso calc R 1 . . H
H13C -.4303 .1650 .4191 .103 Uiso calc R 1 . . H
H1B .0511 -.2184 -.0809 .070 Uiso calc R 1 . . H
H2B .4558 -.4175 -.2043 .038 Uiso calc R 1 . . H
H5B .3519 -.5590 .3117 .052 Uiso calc R 1 . . H
H6B .6543 -.4913 .4890 .060 Uiso calc R 1 . . H
H7B .9775 -.3754 .4672 .067 Uiso calc R 1 . . H
H8B 1.0092 -.3214 .2671 .058 Uiso calc R 1 . . H
H10C .6791 -.2979 .0263 .045 Uiso calc R 1 . . H
H10D .8001 -.4406 -.0137 .045 Uiso calc R 1 . . H
H11B .2032 -.6668 -.2269 .047 Uiso calc R 1 . . H
H12D .5986 -.6873 -.1538 .077 Uiso calc R 1 . . H
H12E .6555 -.6393 -.2777 .077 Uiso calc R 1 . . H
H12F .5220 -.7813 -.2972 .077 Uiso calc R 1 . . H
H13D .0848 -.5685 -.4099 .094 Uiso calc R 1 . . H
H13E .2063 -.7084 -.4545 .094 Uiso calc R 1 . . H
H13F .3401 -.5665 -.4350 .094 Uiso calc R 1 . . H

loop_
_atom_site_aniso_label
_atom_site_aniso_U_11
_atom_site_aniso_U_22
_atom_site_aniso_U_33
_atom_site_aniso_U_12
_atom_site_aniso_U_13
_atom_site_aniso_U_23
O1A .0353(13) .0482(15) .0563(15) -.0097(11) .0054(11) .0222(12)
O2A .0449(15) .0696(19) .0558(16) -.0142(13) -.0041(13) .0193(14)
O3A .0331(12) .0395(13) .0418(12) .0042(10) .0073(9) .0042(10)
N1A .0302(13) .0292(13) .0374(14) -.0023(10) .0085(11) .0074(11)
C1A .0321(16) .0340(17) .0377(16) -.0013(13) .0078(13) .0031(13)
C2A .0322(15) .0314(16) .0358(16) -.0004(12) .0104(13) .0038(13)
C3A .0284(15) .0280(15) .0339(15) -.0040(12) .0072(12) .0066(12)
C4A .0352(16) .0341(17) .0374(16) -.0070(13) .0085(13) .0114(14)
C5A .0489(19) .0399(19) .0398(18) -.0001(15) .0093(15) .0067(15)
C6A .074(3) .056(3) .037(2) -.003(2) .0021(19) .0052(18)
C7A .072(3) .066(3) .048(2) -.011(2) -.017(2) .010(2)
C8A .047(2) .050(2) .061(2) .0024(17) -.0067(18) .013(2)
C9A .0355(16) .0345(18) .0412(17) -.0054(13) .0030(13) .0081(14)
C10A .0303(15) .0364(17) .0455(18) .0008(12) .0045(13) .0071(14)
C11A .0468(19) .0383(19) .0366(17) -.0015(14) .0099(14) .0103(14)
C12A .065(2) .050(2) .056(2) -.0112(19) .0160(19) .0208(19)
C13A .093(3) .074(3) .040(2) -.013(3) .014(2) .011(2)
O1B .0366(13) .0393(13) .0578(15) .0033(10) .0034(11) .0023(12)
O2B .0446(15) .0643(18) .0545(16) .0087(13) -.0067(12) .0025(14)
O3B .0297(11) .0484(14) .0394(12) -.0100(10) .0052(9) .0138(11)
N1B .0249(12) .0338(14) .0328(13) -.0037(10) .0066(10) .0100(11)
C1B .0329(16) .0380(18) .0357(16) -.0005(13) .0056(13) .0138(14)
C2B .0285(14) .0349(16) .0332(15) -.0008(12) .0073(12) .0116(13)
C3B .0241(14) .0306(15) .0328(14) .0033(11) .0065(11) .0083(12)
C4B .0287(14) .0302(15) .0344(15) .0023(11) .0059(12) .0054(12)
C5B .0447(18) .048(2) .0415(19) .0033(15) .0099(15) .0170(16)
C6B .056(2) .060(2) .0323(18) .0018(19) .0014(15) .0107(17)
C7B .052(2) .060(3) .044(2) -.0005(19) -.0119(17) .0066(18)
C8B .0385(18) .045(2) .055(2) -.0061(15) -.0062(16) .0095(18)
C9B .0305(16) .0325(17) .0418(17) -.0007(13) .0036(13) .0101(14)
C10B .0272(14) .0411(18) .0454(17) -.0075(13) .0043(13) .0120(15)
C11B .0422(18) .0374(18) .0364(17) -.0026(14) .0081(14) .0057(14)
C12B .052(2) .045(2) .052(2) .0053(17) .0102(17) .0021(17)
C13B .071(3) .072(3) .040(2) .008(2) .0079(19) .005(2)

loop_
_atom_type_symbol
_atom_type_description
_atom_type_scat_dispersion_real
_atom_type_scat_dispersion_imag
_atom_type_scat_source
C C .0033 .0016 'International Tables Vol C Tables 4.2.6.8 and 6.1.1.4'
H H .0000 .0000 'International Tables Vol C Tables 4.2.6.8 and 6.1.1.4'
N N .0061 .0033 'International Tables Vol C Tables 4.2.6.8 and 6.1.1.4'
O O .0106 .0060 'International Tables Vol C Tables 4.2.6.8 and 6.1.1.4'

loop_
_geom_angle_atom_site_label_1
_geom_angle_atom_site_label_2
_geom_angle_atom_site_label_3
_geom_angle
_geom_angle_publ_flag
C2A N1A C3A 124.0(3) yes
C2A N1A C10A 122.3(3) yes
C3A N1A C10A 113.3(3) yes
O1A C1A O2A 124.2(3) yes
O1A C1A C2A 110.7(3) yes
O2A C1A C2A 125.1(3) yes
N1A C2A C1A 108.6(2) yes
N1A C2A C11A 114.5(3) no
C1A C2A C11A 114.6(3) no
O3A C3A N1A 124.4(3) yes
O3A C3A C4A 129.2(3) yes
N1A C3A C4A 106.4(3) no
C3A C4A C5A 129.4(3) no
C3A C4A C9A 108.9(3) no
C5A C4A C9A 121.7(3) no
C4A C5A C6A 117.5(4) no
C5A C6A C7A 121.2(4) no
C6A C7A C8A 121.5(4) no
C7A C8A C9A 117.0(4) no
C4A C9A C8A 121.0(3) no
C4A C9A C10A 109.4(3) no
C8A C9A C10A 129.6(3) no
N1A C10A C9A 102.0(3) yes
C2A C11A C12A 110.5(3) no
C2A C11A C13A 109.9(3) no
C12A C11A C13A 109.4(3) no
C2B N1B C3B 124.2(2) yes
C2B N1B C10B 122.7(2) yes
C3B N1B C10B 112.8(2) yes
O1B C1B O2B 123.1(3) yes
O1B C1B C2B 111.4(3) yes
O2B C1B C2B 125.5(3) yes
N1B C2B C1B 108.9(2) yes
N1B C2B C11B 112.9(3) no
C1B C2B C11B 116.0(3) no
O3B C3B N1B 123.9(3) yes
O3B C3B C4B 129.1(3) yes
N1B C3B C4B 107.0(2) no
C3B C4B C5B 129.8(3) no
C3B C4B C9B 108.6(3) no
C5B C4B C9B 121.6(3) no
C4B C5B C6B 117.0(3) no
C5B C6B C7B 121.6(4) no
C6B C7B C8B 120.9(4) no
C7B C8B C9B 118.4(3) no
C4B C9B C8B 120.4(3) no
C4B C9B C10B 109.1(3) no
C8B C9B C10B 130.5(3) no
N1B C10B C9B 102.5(2) yes
C2B C11B C12B 109.8(3) no
C2B C11B C13B 111.8(3) no
C12B C11B C13B 109.7(3) no

loop_
_geom_bond_atom_site_label_1
_geom_bond_atom_site_label_2
_geom_bond_site_symmetry_2
_geom_bond_distance
_geom_bond_publ_flag
O1A C1A . 1.317(4) yes
O2A C1A . 1.194(4) yes
O3A C3A . 1.229(4) yes
N1A C2A . 1.460(4) yes
N1A C3A . 1.344(4) yes
N1A C10A . 1.456(4) yes
C1A C2A . 1.540(4) yes
C2A C11A . 1.535(5) yes
C3A C4A . 1.472(4) yes
C4A C5A . 1.388(5) no
C4A C9A . 1.365(5) no
C5A C6A . 1.377(6) no
C6A C7A . 1.369(7) no
C7A C8A . 1.393(6) no
C8A C9A . 1.391(5) no
C9A C10A . 1.497(5) yes
C11A C12A . 1.526(5) no
C11A C13A . 1.519(5) no
O1B C1B . 1.311(4) yes
O2B C1B . 1.202(4) yes
O3B C3B . 1.235(3) yes
N1B C2B . 1.456(4) yes
N1B C3B . 1.348(4) yes
N1B C10B . 1.463(4) yes
C1B C2B . 1.530(4) yes
C2B C11B . 1.537(4) yes
C3B C4B . 1.465(4) yes
C4B C5B . 1.392(5) no
C4B C9B . 1.389(4) no
C5B C6B . 1.379(5) no
C6B C7B . 1.382(6) no
C7B C8B . 1.382(6) no
C8B C9B . 1.375(5) no
C9B C10B . 1.489(5) yes
C11B C12B . 1.516(5) no
C11B C13B . 1.521(5) no

loop_
_geom_hbond_atom_site_label_D
_geom_hbond_atom_site_label_H
_geom_hbond_atom_site_label_A
_geom_hbond_site_symmetry_A
_geom_hbond_distance_DH
_geom_hbond_distance_HA
_geom_hbond_distance_DA
_geom_hbond_angle_DHA
_geom_hbond_publ_flag
O1A H1A O3B 1_565 .82 1.93 2.642(3) 145 yes
C5A H5A O2B 1_555 .93 2.68 3.529(5) 152 yes
C10A H10B O3A 1_455 .97 2.43 3.314(4) 151 yes
C10A H10A O3B 1_465 .97 2.58 3.477(4) 153 yes
O1B H1B O3A 1_555 .82 1.87 2.634(3) 154 yes
C5B H5B O2A 1_545 .93 2.86 3.714(5) 153 yes
C10B H10C O3A 1_655 .97 2.56 3.455(4) 154 yes
C10B H10D O3B 1_655 .97 2.46 3.283(4) 143 yes

loop_
_geom_torsion_atom_site_label_1
_geom_torsion_atom_site_label_2
_geom_torsion_atom_site_label_3
_geom_torsion_atom_site_label_4
_geom_torsion
_geom_torsion_publ_flag
O1A C1A C2A C11A 172.8(3) yes
N1A C2A C11A C12A -43.6(4) yes
C1A C2A C11A C13A 69.1(4) yes
C3A N1A C2A C1A 57.3(4) yes
C3A N1A C2A C11A -72.2(3) no
C10A N1A C2A C1A -114.8(3) no
C10A N1A C2A C11A 115.7(3) no
O2A C1A C2A N1A -138.1(4) no
O1A C1A C2A N1A 43.3(3) no
O2A C1A C2A C11A -8.6(5) no
C2A N1A C3A O3A 5.2(5) no
C10A N1A C3A O3A 177.9(3) no
C2A N1A C3A C4A -173.5(3) no
C10A N1A C3A C4A -.8(3) no
O3A C3A C4A C9A -177.9(3) no
N1A C3A C4A C9A .8(3) no
O3A C3A C4A C5A 1.7(5) no
N1A C3A C4A C5A -179.6(3) no
C9A C4A C5A C6A 1.0(5) no
C3A C4A C5A C6A -178.4(3) no
C4A C5A C6A C7A .1(6) no
C5A C6A C7A C8A -1.5(7) no
C6A C7A C8A C9A 1.8(7) no
C5A C4A C9A C8A -.8(5) no
C3A C4A C9A C8A 178.8(3) no
C5A C4A C9A C10A 179.9(3) no
C3A C4A C9A C10A -.5(3) no
C7A C8A C9A C4A -.6(6) no
C7A C8A C9A C10A 178.5(4) no
C3A N1A C10A C9A .5(3) no
C2A N1A C10A C9A 173.4(3) no
C4A C9A C10A N1A .0(3) no
C8A C9A C10A N1A -179.2(3) no
N1A C2A C11A C13A -164.4(3) no
C1A C2A C11A C12A -170.1(3) no
O1B C1B C2B C11B 168.6(3) yes
N1B C2B C11B C12B -52.0(3) yes
C1B C2B C11B C13B 59.2(4) yes
C3B N1B C2B C1B 60.7(4) yes
C3B N1B C2B C11B -69.6(4) no
C10B N1B C2B C1B -113.3(3) no
C10B N1B C2B C11B 116.3(3) no
O2B C1B C2B N1B -141.5(3) no
O1B C1B C2B N1B 39.9(3) no
O2B C1B C2B C11B -12.8(5) no
C2B N1B C3B O3B 3.3(5) no
C10B N1B C3B O3B 177.9(3) no
C2B N1B C3B C4B -176.1(3) no
C10B N1B C3B C4B -1.6(3) no
O3B C3B C4B C9B -178.4(3) no
N1B C3B C4B C9B 1.0(3) no
O3B C3B C4B C5B 3.3(6) no
N1B C3B C4B C5B -177.2(3) no
C9B C4B C5B C6B .5(5) no
C3B C4B C5B C6B 178.5(3) no
C4B C5B C6B C7B .1(6) no
C5B C6B C7B C8B .1(7) no
C6B C7B C8B C9B -.8(6) no
C5B C4B C9B C8B -1.3(5) no
C3B C4B C9B C8B -179.7(3) no
C5B C4B C9B C10B 178.3(3) no
C3B C4B C9B C10B -.1(4) no
C7B C8B C9B C4B 1.4(5) no
C7B C8B C9B C10B -178.1(4) no
C3B N1B C10B C9B 1.5(4) no
C2B N1B C10B C9B 176.1(3) no
C4B C9B C10B N1B -.8(4) no
C8B C9B C10B N1B 178.8(4) no
C1B C2B C11B C12B -178.7(3) no
N1B C2B C11B C13B -174.1(3) no

loop_
_cod_related_entry_id
_cod_related_entry_database
_cod_related_entry_code
1 ChemSpider 1227545
